data_9016672
loop_
_publ_author_name
'Berry, A. J.'
'James, M.'

_publ_section_title
;
 Refinement of hydrogen positions in natural chondrodite by powder neutron
 diffraction: implications for the stability of humite minerals
;
_journal_name_full 'Mineralogical Magazine'
_journal_page_first 441
_journal_page_last 449
_journal_paper_doi 10.1180/0026461026630040
_journal_volume 66
_journal_year 2002
_chemical_compound_source 'Orange county, New York, USA'
_chemical_formula_sum 'F1.54 Fe0.07 H0.46 Mg4.93 O8.46 Si2'
_chemical_name_mineral Chondrodite
_space_group_IT_number 14
_symmetry_space_group_name_Hall '-P 2xab'
_symmetry_space_group_name_H-M 'P 21/b 1 1'
_cell_angle_alpha 109.11
_cell_angle_beta 90
_cell_angle_gamma 90
_cell_length_a 4.7204
_cell_length_b 10.2360
_cell_length_c 7.8252
_cell_formula_units_Z 2
_cell_volume 357.262
_database_code_amcsd 0019536
_exptl_crystal_density_diffrn 3.207
_cod_original_formula_sum 'Mg4.93 Fe.07 Si2 O8.46 F1.54 H.46'
_cod_database_code 9016672

loop_
_space_group_symop_operation_xyz
x,y,z
1/2-x,1/2+y,z
1/2+x,1/2-y,-z
-x,-y,-z

loop_
_atom_site_label
_atom_site_fract_x
_atom_site_fract_y
_atom_site_fract_z
_atom_site_occupancy
_atom_site_U_iso_or_equiv
Mg1 0.50000 0.00000 0.50000 0.93000 0.00887
Fe1 0.50000 0.00000 0.50000 0.07000 0.00887
Mg2 0.01250 0.17110 0.30520 1.00000 0.00887
Mg3 0.49790 0.88450 0.07810 1.00000 0.00760
Si 0.07840 0.14590 0.70270 1.00000 0.01267
O1 0.78050 -0.00010 0.29260 1.00000 0.01393
O2 0.72540 0.24170 0.12630 1.00000 0.00887
O3 0.22860 0.16920 0.52630 1.00000 0.01520
O4 0.26570 0.85270 0.29200 1.00000 0.01013
F5 0.27260 0.05610 0.10070 0.77000 0.01140
O5 0.27260 0.05610 0.10070 0.23000 0.01140
H1 0.08200 0.02300 0.02800 0.23000 0.03800

loop_
_cod_related_entry_id
_cod_related_entry_database
_cod_related_entry_code
1 AMCSD 0019536
